data_7111659
loop_
_publ_author_name
'Jin, Xu-Hui'
'Sun, Jian-Ke'
'Xu, Xi-Ming'
'Li, Zhao-Hui'
'Zhang, Jie'

_publ_section_title
;
 Conformational and photosensitive adjustment of the
 4,4&#x2032;-bipyridinium in Mn(ii) coordination complexes
;
_journal_issue 26
_journal_name_full 'Chemical Communications'
_journal_page_first 4695
_journal_page_last 4697
_journal_paper_doi 10.1039/c0cc00135j
_journal_volume 46
_journal_year 2010
_chemical_formula_moiety 'C72 H68 Cl4 Mn2 N8 O30'
_chemical_formula_sum 'C72 H68 Cl4 Mn2 N8 O30'
_chemical_formula_weight 1777.03
_chemical_name_systematic
;
?
;
_space_group_IT_number 14
_symmetry_cell_setting monoclinic
_symmetry_space_group_name_Hall '-P 2ybc'
_symmetry_space_group_name_H-M 'P 1 21/c 1'
_atom_sites_solution_hydrogens geom
_atom_sites_solution_primary direct
_atom_sites_solution_secondary difmap
_audit_creation_method SHELXL-97
_cell_angle_alpha 90.00
_cell_angle_beta 129.027(15)
_cell_angle_gamma 90.00
_cell_formula_units_Z 4
_cell_length_a 15.820(5)
_cell_length_b 27.140(9)
_cell_length_c 23.236(6)
_cell_measurement_reflns_used 6641
_cell_measurement_temperature 293(2)
_cell_measurement_theta_max 27.4797
_cell_measurement_theta_min 2.2356
_cell_volume 7750(4)
_computing_cell_refinement 'CrystalClear (Rigaku Inc., 2007)'
_computing_data_collection 'CrystalClear (Rigaku Inc., 2007)'
_computing_data_reduction 'CrystalClear (Rigaku Inc., 2007)'
_computing_molecular_graphics 'Bruker SHELXTL'
_computing_publication_material 'Bruker SHELXTL'
_computing_structure_refinement 'SHELXL-97 (Sheldrick, 1997)'
_computing_structure_solution 'SHELXS-97 (Sheldrick, 1990)'
_diffrn_ambient_temperature 293(2)
_diffrn_measured_fraction_theta_full 0.997
_diffrn_measured_fraction_theta_max 0.997
_diffrn_measurement_device_type 'CCD area detector'
_diffrn_measurement_method CCD_Profile_fitting
_diffrn_radiation_monochromator graphite
_diffrn_radiation_source 'fine-focus sealed tube'
_diffrn_radiation_type MoK\a
_diffrn_radiation_wavelength 0.71073
_diffrn_reflns_av_R_equivalents 0.0432
_diffrn_reflns_av_sigmaI/netI 0.0475
_diffrn_reflns_limit_h_max 20
_diffrn_reflns_limit_h_min -16
_diffrn_reflns_limit_k_max 34
_diffrn_reflns_limit_k_min -35
_diffrn_reflns_limit_l_max 26
_diffrn_reflns_limit_l_min -30
_diffrn_reflns_number 60103
_diffrn_reflns_theta_full 27.48
_diffrn_reflns_theta_max 27.48
_diffrn_reflns_theta_min 2.24
_exptl_absorpt_coefficient_mu 0.556
_exptl_absorpt_correction_T_max 1.0000
_exptl_absorpt_correction_T_min 0.8308
_exptl_absorpt_correction_type multi-scan
_exptl_absorpt_process_details '(R.H. Blessing, 1995&1997)'
_exptl_crystal_colour yellow
_exptl_crystal_density_diffrn 1.493
_exptl_crystal_density_method 'not measured'
_exptl_crystal_description Prism
_exptl_crystal_F_000 3456
_exptl_crystal_size_max 0.5
_exptl_crystal_size_mid 0.4
_exptl_crystal_size_min 0.2
_refine_diff_density_max 1.243
_refine_diff_density_min -1.832
_refine_diff_density_rms 0.082
_refine_ls_extinction_method none
_refine_ls_goodness_of_fit_ref 1.086
_refine_ls_hydrogen_treatment constr
_refine_ls_matrix_type full
_refine_ls_number_parameters 1039
_refine_ls_number_reflns 17735
_refine_ls_number_restraints 0
_refine_ls_restrained_S_all 1.086
_refine_ls_R_factor_all 0.1114
_refine_ls_R_factor_gt 0.0829
_refine_ls_shift/su_max 0.002
_refine_ls_shift/su_mean 0.000
_refine_ls_structure_factor_coef Fsqd
_refine_ls_weighting_details 'calc w=1/[\s^2^(Fo^2^)+(0.1326P)^2^+5.0354P] where P=(Fo^2^+2Fc^2^)/3'
_refine_ls_weighting_scheme calc
_refine_ls_wR_factor_gt 0.2345
_refine_ls_wR_factor_ref 0.2614
_reflns_number_gt 12643
_reflns_number_total 17735
_reflns_threshold_expression >2sigma(I)
_cod_data_source_file C0CC00135Jsup1.cif
_cod_data_source_block 2
_cod_depositor_comments
;
The following automatic conversions were performed:

'_symmetry_cell_setting' value 'Monoclinic' changed to 'monoclinic'
according to /home/saulius/struct/CIF-dictionaries/cif_core.dic
dictionary named 'cif_core.dic' version 2.4.2 from
2011-04-26.

'_exptl_absorpt_correction_type' value 'Multi-scan'
changed to 'multi-scan' according to
/home/saulius/struct/CIF-dictionaries/cif_core.dic dictionary named
'cif_core.dic' version 2.4.2 from 2011-04-26.

Automatic conversion script
Id: cif_fix_values 1891 2012-01-12 08:04:46Z andrius 
;
_cod_original_sg_symbol_H-M P21/c
_cod_database_code 7111659

loop_
_symmetry_equiv_pos_as_xyz
'x, y, z'
'-x, y+1/2, -z+1/2'
'-x, -y, -z'
'x, -y-1/2, z-1/2'

loop_
_atom_site_label
_atom_site_type_symbol
_atom_site_fract_x
_atom_site_fract_y
_atom_site_fract_z
_atom_site_U_iso_or_equiv
_atom_site_adp_type
_atom_site_occupancy
_atom_site_symmetry_multiplicity
_atom_site_calc_flag
_atom_site_refinement_flags
Mn2 Mn 0.12495(5) -0.05758(2) 0.59519(3) 0.04354(17) Uani 1 1 d .
Cl1 Cl -0.33234(15) -0.43528(6) 0.14342(9) 0.0863(5) Uani 1 1 d .
Cl2 Cl -0.17483(11) -0.20581(5) 0.35355(7) 0.0761(4) Uani 1 1 d .
Cl3 Cl 0.1893(3) -0.29324(7) 0.36179(12) 0.1623(14) Uani 1 1 d .
Cl4 Cl 0.03949(13) -0.10435(6) 0.06021(9) 0.0816(4) Uani 1 1 d .
O1 O 0.0138(2) -0.05680(11) 0.47777(16) 0.0514(7) Uani 1 1 d .
O2 O -0.0784(2) -0.00922(11) 0.37781(17) 0.0541(7) Uani 1 1 d .
O3 O -0.6778(3) -0.14903(12) 0.71969(19) 0.0658(9) Uani 1 1 d .
O4 O -0.7913(2) -0.12404(12) 0.60136(18) 0.0590(8) Uani 1 1 d .
O5 O -1.2919(2) -0.13615(11) 0.12090(17) 0.0540(7) Uani 1 1 d .
O6 O -1.3946(3) -0.16043(13) 0.00329(19) 0.0685(9) Uani 1 1 d .
O7 O 0.6173(3) -0.00847(12) 0.1991(2) 0.0651(9) Uani 1 1 d .
O9 O -0.3000(8) -0.4462(4) 0.1022(5) 0.205(4) Uani 1 1 d .
O10 O -0.2785(9) -0.3966(3) 0.1853(4) 0.275(7) Uani 1 1 d .
O11 O -0.3288(6) -0.4721(2) 0.1862(3) 0.166(3) Uani 1 1 d .
O12 O -0.4391(6) -0.4186(4) 0.0892(5) 0.200(4) Uani 1 1 d .
O13 O -0.2155(8) -0.2518(3) 0.3422(5) 0.237(5) Uani 1 1 d .
O14 O -0.2469(8) -0.1739(4) 0.3567(5) 0.225(5) Uani 1 1 d .
O15 O -0.0774(4) -0.1999(3) 0.4221(3) 0.148(2) Uani 1 1 d .
O16 O -0.1835(5) -0.1887(2) 0.2934(3) 0.1222(18) Uani 1 1 d .
O17 O 0.1276(10) -0.3188(3) 0.3002(4) 0.261(6) Uani 1 1 d .
O18 O 0.131(2) -0.2806(6) 0.3879(14) 0.458(16) Uani 1 1 d .
O19 O 0.2127(7) -0.24757(18) 0.3526(4) 0.173(3) Uani 1 1 d .
O20 O 0.2626(15) -0.3183(3) 0.4186(5) 0.386(13) Uani 1 1 d .
O21 O -0.0136(7) -0.1441(2) 0.0094(4) 0.170(3) Uani 1 1 d .
O22 O 0.1352(7) -0.0904(4) 0.0768(7) 0.246(6) Uani 1 1 d .
O23 O -0.0314(4) -0.06499(18) 0.0283(3) 0.125(2) Uani 1 1 d .
O24 O 0.0667(6) -0.1215(3) 0.1246(3) 0.183(4) Uani 1 1 d .
N1 N 0.2981(3) -0.10413(13) 0.3297(2) 0.0480(8) Uani 1 1 d .
N2 N 0.7538(3) 0.01168(14) 0.4052(2) 0.0501(8) Uani 1 1 d .
N3 N -0.0086(3) -0.09460(12) 0.59047(19) 0.0464(7) Uani 1 1 d .
N4 N -0.3847(3) -0.23102(13) 0.5927(2) 0.0552(9) Uani 1 1 d .
N5 N -0.4882(2) -0.10940(12) 0.13030(18) 0.0436(7) Uani 1 1 d .
N6 N -0.8652(3) -0.24720(12) 0.1295(2) 0.0478(8) Uani 1 1 d .
N7 N -0.2460(3) -0.01986(14) 0.1286(2) 0.0521(8) Uani 1 1 d .
N8 N 0.1623(3) 0.10554(12) 0.1496(2) 0.0471(8) Uani 1 1 d .
C1 C -0.0082(3) -0.04111(14) 0.4194(2) 0.0404(8) Uani 1 1 d .
C2 C 0.0490(3) -0.06382(13) 0.3930(2) 0.0398(8) Uani 1 1 d .
C3 C 0.0767(4) -0.03530(16) 0.3582(3) 0.0622(12) Uani 1 1 d .
H1 H 0.0596 -0.0012 0.3508 0.075 Uiso 1 1 calc R
C4 C 0.0717(3) -0.11388(15) 0.4016(3) 0.0507(10) Uani 1 1 d .
H2 H 0.0538 -0.1340 0.4259 0.061 Uiso 1 1 calc R
C5 C 0.1297(5) -0.05589(17) 0.3338(3) 0.0671(14) Uani 1 1 d .
H3 H 0.1522 -0.0355 0.3125 0.080 Uiso 1 1 calc R
C6 C 0.1204(4) -0.13429(15) 0.3747(3) 0.0524(10) Uani 1 1 d .
H4 H 0.1343 -0.1687 0.3798 0.063 Uiso 1 1 calc R
C7 C 0.1494(3) -0.10563(16) 0.3404(3) 0.0502(9) Uani 1 1 d .
C8 C 0.1989(4) -0.12975(17) 0.3094(3) 0.0590(12) Uani 1 1 d .
H6 H 0.2182 -0.1642 0.3274 0.071 Uiso 1 1 calc R
H5 H 0.1437 -0.1308 0.2547 0.071 Uiso 1 1 calc R
C9 C 0.3049(3) -0.09454(16) 0.2757(2) 0.0516(10) Uani 1 1 d .
H7 H 0.2452 -0.1019 0.2256 0.062 Uiso 1 1 calc R
C10 C 0.3801(4) -0.09256(19) 0.3999(3) 0.0590(11) Uani 1 1 d .
H8 H 0.3740 -0.0997 0.4372 0.071 Uiso 1 1 calc R
C11 C 0.3970(3) -0.07430(16) 0.2929(2) 0.0504(9) Uani 1 1 d .
H9 H 0.4028 -0.0693 0.2550 0.060 Uiso 1 1 calc R
C12 C 0.4724(4) -0.07075(17) 0.4194(2) 0.0534(10) Uani 1 1 d .
H10 H 0.5295 -0.0623 0.4696 0.064 Uiso 1 1 calc R
C13 C 0.4824(3) -0.06089(15) 0.3651(2) 0.0451(9) Uani 1 1 d .
C14 C 0.5808(3) -0.03742(15) 0.3836(2) 0.0446(8) Uani 1 1 d .
C15 C 0.6332(4) -0.05742(16) 0.3584(3) 0.0528(10) Uani 1 1 d .
H11 H 0.6103 -0.0881 0.3329 0.063 Uiso 1 1 calc R
C16 C 0.6198(4) 0.00620(18) 0.4221(3) 0.0601(12) Uani 1 1 d .
H12 H 0.5888 0.0200 0.4426 0.072 Uiso 1 1 calc R
C17 C 0.7189(4) -0.03185(17) 0.3710(3) 0.0569(11) Uani 1 1 d .
H13 H 0.7550 -0.0460 0.3543 0.068 Uiso 1 1 calc R
C18 C 0.7050(4) 0.02997(19) 0.4307(3) 0.0605(12) Uani 1 1 d .
H14 H 0.7294 0.0607 0.4558 0.073 Uiso 1 1 calc R
C19 C -0.0984(4) -0.11317(16) 0.5287(3) 0.0522(10) Uani 1 1 d .
H16 H -0.1092 -0.1090 0.4839 0.063 Uiso 1 1 calc R
C20 C 0.0040(4) -0.09961(17) 0.6533(3) 0.0538(10) Uani 1 1 d .
H15 H 0.0669 -0.0860 0.6980 0.065 Uiso 1 1 calc R
C21 C -0.1771(3) -0.13821(16) 0.5259(3) 0.0515(10) Uani 1 1 d .
H18 H -0.2397 -0.1510 0.4803 0.062 Uiso 1 1 calc R
C22 C -0.0714(4) -0.12385(17) 0.6550(3) 0.0533(10) Uani 1 1 d .
H17 H -0.0603 -0.1264 0.7001 0.064 Uiso 1 1 calc R
C23 C -0.1631(3) -0.14430(14) 0.5908(2) 0.0434(8) Uani 1 1 d .
C24 C -0.2409(3) -0.17383(14) 0.5922(2) 0.0464(9) Uani 1 1 d .
C25 C -0.3482(4) -0.1798(2) 0.5287(3) 0.0654(13) Uani 1 1 d .
H20 H -0.3730 -0.1639 0.4840 0.078 Uiso 1 1 calc R
C26 C -0.2091(4) -0.19769(16) 0.6554(3) 0.0521(10) Uani 1 1 d .
H19 H -0.1362 -0.1946 0.6998 0.062 Uiso 1 1 calc R
C27 C -0.4182(4) -0.2083(2) 0.5299(3) 0.0685(13) Uani 1 1 d .
H22 H -0.4913 -0.2122 0.4860 0.082 Uiso 1 1 calc R
C28 C -0.2819(4) -0.22581(16) 0.6544(3) 0.0550(10) Uani 1 1 d .
H21 H -0.2588 -0.2419 0.6984 0.066 Uiso 1 1 calc R
C29 C -0.4646(4) -0.26098(17) 0.5910(3) 0.0619(12) Uani 1 1 d .
H23 H -0.4260 -0.2878 0.6280 0.074 Uiso 1 1 calc R
H24 H -0.5166 -0.2762 0.5415 0.074 Uiso 1 1 calc R
C30 C -0.5268(4) -0.22995(14) 0.6077(3) 0.0497(10) Uani 1 1 d .
C31 C -0.6264(4) -0.21117(19) 0.5515(3) 0.0629(12) Uani 1 1 d .
H26 H -0.6560 -0.2169 0.5017 0.075 Uiso 1 1 calc R
C32 C -0.4854(4) -0.22202(17) 0.6795(3) 0.0581(11) Uani 1 1 d .
H25 H -0.4161 -0.2352 0.7189 0.070 Uiso 1 1 calc R
C33 C -0.6854(4) -0.18373(18) 0.5659(3) 0.0604(11) Uani 1 1 d .
H28 H -0.7542 -0.1705 0.5260 0.073 Uiso 1 1 calc R
C34 C -0.5434(3) -0.19489(15) 0.6956(3) 0.0504(9) Uani 1 1 d .
H27 H -0.5137 -0.1897 0.7456 0.060 Uiso 1 1 calc R
C35 C -0.6442(3) -0.17564(14) 0.6384(2) 0.0446(8) Uani 1 1 d .
C36 C -0.7101(4) -0.14752(15) 0.6547(3) 0.0506(10) Uani 1 1 d .
C37 C -0.5924(3) -0.1120(2) 0.0713(3) 0.0631(13) Uani 1 1 d .
H30 H -0.6162 -0.0951 0.0276 0.076 Uiso 1 1 calc R
C38 C -0.4586(3) -0.13254(15) 0.1912(2) 0.0460(9) Uani 1 1 d .
H29 H -0.3847 -0.1306 0.2346 0.055 Uiso 1 1 calc R
C39 C -0.6680(3) -0.1379(2) 0.0705(3) 0.0650(13) Uani 1 1 d .
H32 H -0.7420 -0.1384 0.0269 0.078 Uiso 1 1 calc R
C40 C -0.5294(3) -0.15896(15) 0.1945(2) 0.0460(9) Uani 1 1 d .
H31 H -0.5046 -0.1744 0.2394 0.055 Uiso 1 1 calc R
C41 C -0.6375(3) -0.16300(14) 0.1317(2) 0.0404(8) Uani 1 1 d .
C42 C -0.7151(3) -0.19333(13) 0.1320(2) 0.0406(8) Uani 1 1 d .
C43 C -0.8099(3) -0.21219(16) 0.0662(3) 0.0521(10) Uani 1 1 d .
H34 H -0.8232 -0.2069 0.0207 0.063 Uiso 1 1 calc R
C44 C -0.6984(3) -0.20468(15) 0.1968(2) 0.0490(9) Uani 1 1 d .
H33 H -0.6341 -0.1938 0.2431 0.059 Uiso 1 1 calc R
C45 C -0.8828(3) -0.23784(16) 0.0668(3) 0.0542(10) Uani 1 1 d .
H36 H -0.9477 -0.2493 0.0213 0.065 Uiso 1 1 calc R
C46 C -0.7744(3) -0.23162(16) 0.1944(3) 0.0529(10) Uani 1 1 d .
H35 H -0.7621 -0.2392 0.2390 0.063 Uiso 1 1 calc R
C47 C -0.9481(3) -0.27465(15) 0.1286(3) 0.0564(11) Uani 1 1 d .
H37 H -0.9113 -0.2910 0.1772 0.068 Uiso 1 1 calc R
H38 H -0.9809 -0.3007 0.0903 0.068 Uiso 1 1 calc R
C48 C -1.0378(3) -0.24167(14) 0.1131(3) 0.0499(10) Uani 1 1 d .
C49 C -1.1338(4) -0.23557(16) 0.0405(3) 0.0547(10) Uani 1 1 d .
H40 H -1.1408 -0.2504 0.0006 0.066 Uiso 1 1 calc R
C50 C -1.0285(3) -0.21952(16) 0.1706(3) 0.0541(10) Uani 1 1 d .
H39 H -0.9637 -0.2237 0.2202 0.065 Uiso 1 1 calc R
C51 C -1.2192(4) -0.20784(16) 0.0263(3) 0.0535(10) Uani 1 1 d .
H42 H -1.2839 -0.2036 -0.0233 0.064 Uiso 1 1 calc R
C52 C -1.1134(3) -0.19120(16) 0.1563(3) 0.0527(10) Uani 1 1 d .
H41 H -1.1053 -0.1751 0.1959 0.063 Uiso 1 1 calc R
C53 C -1.2110(3) -0.18644(14) 0.0835(2) 0.0458(9) Uani 1 1 d .
C54 C -1.3056(3) -0.15873(14) 0.0684(2) 0.0465(9) Uani 1 1 d .
C55 C -0.2497(4) 0.02827(18) 0.1208(3) 0.0676(14) Uani 1 1 d .
H44 H -0.3088 0.0456 0.1124 0.081 Uiso 1 1 calc R
C56 C -0.1624(5) -0.04261(19) 0.1391(4) 0.0841(19) Uani 1 1 d .
H43 H -0.1574 -0.0774 0.1448 0.101 Uiso 1 1 calc R
C57 C -0.1719(4) 0.05527(18) 0.1243(4) 0.0724(15) Uani 1 1 d .
H46 H -0.1773 0.0902 0.1201 0.087 Uiso 1 1 calc R
C58 C -0.0842(5) -0.01882(19) 0.1422(4) 0.0832(19) Uani 1 1 d .
H45 H -0.0263 -0.0371 0.1502 0.100 Uiso 1 1 calc R
C59 C -0.0878(3) 0.03161(16) 0.1337(2) 0.0476(9) Uani 1 1 d .
C60 C -0.0024(3) 0.05786(15) 0.1376(2) 0.0462(9) Uani 1 1 d .
C61 C 0.0089(4) 0.10901(16) 0.1445(3) 0.0550(11) Uani 1 1 d .
H48 H -0.0407 0.1281 0.1452 0.066 Uiso 1 1 calc R
C62 C 0.0714(4) 0.03256(17) 0.1362(3) 0.0625(12) Uani 1 1 d .
H47 H 0.0657 -0.0022 0.1304 0.075 Uiso 1 1 calc R
C63 C 0.0911(4) 0.13170(16) 0.1502(3) 0.0558(11) Uani 1 1 d .
H50 H 0.0977 0.1666 0.1545 0.067 Uiso 1 1 calc R
C64 C 0.1532(4) 0.05678(16) 0.1431(3) 0.0637(13) Uani 1 1 d .
H49 H 0.2045 0.0384 0.1432 0.076 Uiso 1 1 calc R
C65 C 0.2519(4) 0.13327(17) 0.1590(4) 0.0733(16) Uani 1 1 d .
H52 H 0.2958 0.1504 0.2074 0.088 Uiso 1 1 calc R
H51 H 0.2195 0.1587 0.1198 0.088 Uiso 1 1 calc R
C66 C 0.3258(4) 0.10103(15) 0.1552(3) 0.0573(12) Uani 1 1 d .
C67 C 0.2989(4) 0.0909(2) 0.0868(3) 0.0672(14) Uani 1 1 d .
H54 H 0.2343 0.1043 0.0429 0.081 Uiso 1 1 calc R
C68 C 0.4200(4) 0.08151(18) 0.2190(3) 0.0611(11) Uani 1 1 d .
H53 H 0.4394 0.0884 0.2661 0.073 Uiso 1 1 calc R
C69 C 0.3669(4) 0.06101(19) 0.0824(3) 0.0604(12) Uani 1 1 d .
H56 H 0.3484 0.0540 0.0357 0.072 Uiso 1 1 calc R
C70 C 0.4862(3) 0.05165(17) 0.2133(3) 0.0542(10) Uani 1 1 d .
H55 H 0.5503 0.0379 0.2570 0.065 Uiso 1 1 calc R
C71 C 0.4612(3) 0.04169(15) 0.1465(2) 0.0448(8) Uani 1 1 d .
C72 C 0.5330(4) 0.00942(15) 0.1418(3) 0.0503(9) Uani 1 1 d .
O1W O 0.2334(2) -0.06465(11) 0.71719(17) 0.0557(7) Uani 1 1 d .
O2W O -0.2263(2) -0.08252(12) 0.24694(17) 0.0573(7) Uani 1 1 d .
O3W O -0.4807(2) -0.07725(11) 0.00555(17) 0.0540(7) Uani 1 1 d .
O4W O -0.4200(5) -0.2106(2) 0.3614(3) 0.1136(16) Uani 1 1 d .
O5W O -0.5154(4) -0.29909(16) 0.3587(2) 0.0903(12) Uani 1 1 d .
O6W O -0.6110(8) -0.2161(5) 0.3696(5) 0.263(6) Uani 1 1 d .
Mn1 Mn -0.36804(5) -0.06696(2) 0.12599(3) 0.04230(17) Uani 1 1 d .
O8 O 0.5079(2) -0.00007(10) 0.08009(15) 0.04230(17) Uani 1 1 d .

loop_
_atom_site_aniso_label
_atom_site_aniso_U_11
_atom_site_aniso_U_22
_atom_site_aniso_U_33
_atom_site_aniso_U_23
_atom_site_aniso_U_13
_atom_site_aniso_U_12
Mn2 0.0390(3) 0.0513(3) 0.0475(4) 0.0026(3) 0.0307(3) 0.0046(2)
Cl1 0.0971(11) 0.0918(10) 0.0724(9) -0.0069(7) 0.0546(9) -0.0369(9)
Cl2 0.0726(8) 0.0734(8) 0.0515(7) 0.0064(6) 0.0244(6) -0.0157(6)
Cl3 0.291(4) 0.0648(10) 0.0764(12) -0.0033(8) 0.0892(18) -0.0423(15)
Cl4 0.0887(10) 0.0767(9) 0.0852(10) 0.0117(7) 0.0575(9) 0.0208(7)
O1 0.0543(16) 0.0603(17) 0.0450(16) 0.0009(13) 0.0339(14) -0.0035(13)
O2 0.0537(16) 0.0591(17) 0.0598(18) 0.0064(14) 0.0406(15) 0.0145(14)
O3 0.079(2) 0.067(2) 0.063(2) 0.0103(16) 0.0510(19) 0.0246(17)
O4 0.0511(16) 0.0662(19) 0.0567(18) 0.0036(15) 0.0326(15) 0.0169(15)
O5 0.0563(17) 0.0559(17) 0.0567(18) 0.0032(14) 0.0389(15) 0.0091(14)
O6 0.0526(18) 0.075(2) 0.064(2) -0.0123(17) 0.0304(16) 0.0080(16)
O7 0.0516(17) 0.0591(18) 0.079(2) 0.0050(16) 0.0387(17) 0.0115(15)
O9 0.236(9) 0.261(10) 0.207(9) 0.081(7) 0.182(8) 0.092(8)
O10 0.397(14) 0.229(8) 0.084(4) -0.027(5) 0.096(6) -0.220(10)
O11 0.227(7) 0.138(5) 0.118(5) -0.003(4) 0.101(5) -0.094(5)
O12 0.131(6) 0.323(12) 0.151(7) 0.048(7) 0.092(6) 0.025(7)
O13 0.269(10) 0.130(6) 0.188(8) -0.005(5) 0.085(7) -0.122(6)
O14 0.199(8) 0.342(13) 0.126(6) 0.033(7) 0.098(6) 0.135(9)
O15 0.091(3) 0.220(7) 0.071(3) 0.004(4) 0.021(3) -0.041(4)
O16 0.171(5) 0.119(4) 0.091(4) 0.031(3) 0.089(4) 0.031(4)
O17 0.409(15) 0.129(5) 0.086(5) -0.034(4) 0.079(7) -0.077(8)
O18 0.90(5) 0.235(16) 0.59(4) -0.027(19) 0.64(4) -0.10(2)
O19 0.234(8) 0.067(3) 0.137(5) 0.020(3) 0.078(5) -0.031(4)
O20 0.64(3) 0.100(5) 0.103(6) 0.040(4) 0.084(10) -0.040(9)
O21 0.225(7) 0.108(4) 0.110(5) -0.008(3) 0.073(5) 0.055(5)
O22 0.181(7) 0.262(10) 0.396(15) 0.180(10) 0.230(10) 0.079(7)
O23 0.107(4) 0.095(3) 0.119(4) -0.019(3) 0.044(3) 0.024(3)
O24 0.154(6) 0.264(9) 0.064(3) 0.024(4) 0.036(3) -0.073(6)
N1 0.0464(18) 0.0542(19) 0.056(2) -0.0073(16) 0.0381(17) -0.0044(15)
N2 0.0386(16) 0.064(2) 0.053(2) 0.0021(16) 0.0310(16) 0.0011(15)
N3 0.0474(18) 0.0509(18) 0.051(2) 0.0054(15) 0.0360(16) 0.0039(15)
N4 0.065(2) 0.0451(18) 0.085(3) 0.0060(18) 0.061(2) 0.0078(17)
N5 0.0367(15) 0.0501(18) 0.0454(18) -0.0003(14) 0.0264(14) -0.0050(13)
N6 0.0430(17) 0.0386(16) 0.071(2) -0.0033(15) 0.0407(18) -0.0027(13)
N7 0.0388(17) 0.061(2) 0.063(2) 0.0017(17) 0.0348(17) -0.0059(15)
N8 0.0437(17) 0.0475(18) 0.065(2) -0.0033(15) 0.0414(17) -0.0034(14)
C1 0.0338(17) 0.0449(19) 0.047(2) -0.0059(16) 0.0278(16) -0.0063(15)
C2 0.0346(17) 0.0455(19) 0.044(2) 0.0000(15) 0.0268(16) -0.0010(15)
C3 0.088(3) 0.044(2) 0.093(4) 0.010(2) 0.076(3) 0.010(2)
C4 0.054(2) 0.049(2) 0.064(3) 0.0065(19) 0.044(2) 0.0010(18)
C5 0.094(4) 0.051(2) 0.106(4) 0.011(2) 0.087(4) 0.005(2)
C6 0.064(3) 0.043(2) 0.066(3) 0.0002(19) 0.049(2) -0.0005(19)
C7 0.047(2) 0.052(2) 0.063(3) -0.0072(19) 0.040(2) -0.0046(18)
C8 0.061(3) 0.060(2) 0.084(3) -0.021(2) 0.059(3) -0.020(2)
C9 0.047(2) 0.064(3) 0.050(2) -0.0116(19) 0.0334(19) -0.0064(19)
C10 0.064(3) 0.074(3) 0.059(3) -0.006(2) 0.048(2) -0.006(2)
C11 0.051(2) 0.062(2) 0.049(2) -0.0013(19) 0.037(2) -0.0009(19)
C12 0.049(2) 0.069(3) 0.047(2) -0.005(2) 0.032(2) -0.008(2)
C13 0.0410(19) 0.050(2) 0.050(2) -0.0008(17) 0.0313(18) 0.0008(16)
C14 0.0405(19) 0.054(2) 0.045(2) 0.0002(17) 0.0294(17) 0.0007(17)
C15 0.054(2) 0.052(2) 0.066(3) -0.003(2) 0.045(2) -0.0012(19)
C16 0.054(2) 0.074(3) 0.068(3) -0.020(2) 0.047(2) -0.014(2)
C17 0.055(2) 0.060(3) 0.075(3) -0.004(2) 0.051(2) 0.000(2)
C18 0.052(2) 0.072(3) 0.070(3) -0.023(2) 0.044(2) -0.020(2)
C19 0.055(2) 0.060(2) 0.054(2) 0.0081(19) 0.040(2) 0.001(2)
C20 0.051(2) 0.065(3) 0.055(3) -0.004(2) 0.038(2) -0.006(2)
C21 0.047(2) 0.056(2) 0.055(2) 0.0102(19) 0.033(2) 0.0013(18)
C22 0.059(2) 0.061(2) 0.053(2) 0.000(2) 0.042(2) -0.003(2)
C23 0.049(2) 0.0400(18) 0.051(2) 0.0076(16) 0.0363(19) 0.0071(16)
C24 0.051(2) 0.045(2) 0.060(2) 0.0063(18) 0.043(2) 0.0069(17)
C25 0.053(2) 0.083(3) 0.068(3) 0.022(3) 0.042(2) 0.007(2)
C26 0.055(2) 0.054(2) 0.059(3) 0.0043(19) 0.041(2) 0.0011(19)
C27 0.051(3) 0.083(3) 0.077(3) 0.017(3) 0.043(3) 0.001(2)
C28 0.070(3) 0.050(2) 0.067(3) 0.011(2) 0.054(3) 0.007(2)
C29 0.071(3) 0.050(2) 0.097(4) -0.001(2) 0.068(3) -0.002(2)
C30 0.058(2) 0.0412(19) 0.072(3) 0.0003(19) 0.052(2) -0.0029(18)
C31 0.066(3) 0.075(3) 0.062(3) -0.001(2) 0.047(3) 0.005(2)
C32 0.045(2) 0.058(2) 0.072(3) 0.009(2) 0.037(2) 0.0070(19)
C33 0.057(3) 0.069(3) 0.058(3) 0.007(2) 0.037(2) 0.014(2)
C34 0.049(2) 0.050(2) 0.056(2) 0.0002(18) 0.035(2) 0.0039(18)
C35 0.049(2) 0.0382(18) 0.056(2) 0.0009(16) 0.0375(19) 0.0015(16)
C36 0.053(2) 0.045(2) 0.062(3) 0.0040(19) 0.040(2) 0.0018(18)
C37 0.042(2) 0.094(3) 0.044(2) 0.015(2) 0.0226(19) -0.010(2)
C38 0.0406(19) 0.057(2) 0.041(2) -0.0025(17) 0.0262(17) -0.0089(17)
C39 0.035(2) 0.097(4) 0.051(3) 0.017(2) 0.0210(19) -0.007(2)
C40 0.0403(19) 0.055(2) 0.042(2) 0.0035(17) 0.0252(17) -0.0048(17)
C41 0.0339(17) 0.0437(19) 0.048(2) -0.0017(16) 0.0283(16) -0.0029(15)
C42 0.0364(17) 0.0397(18) 0.051(2) -0.0022(16) 0.0300(17) -0.0027(15)
C43 0.048(2) 0.060(2) 0.052(2) -0.0077(19) 0.034(2) -0.0116(19)
C44 0.043(2) 0.056(2) 0.051(2) -0.0054(18) 0.0309(19) -0.0090(18)
C45 0.044(2) 0.055(2) 0.060(3) -0.013(2) 0.031(2) -0.0111(18)
C46 0.052(2) 0.056(2) 0.062(3) 0.000(2) 0.042(2) -0.0058(19)
C47 0.049(2) 0.039(2) 0.093(3) 0.002(2) 0.051(2) -0.0056(17)
C48 0.048(2) 0.0404(19) 0.076(3) 0.0011(19) 0.046(2) -0.0053(17)
C49 0.058(2) 0.052(2) 0.069(3) -0.003(2) 0.048(2) 0.000(2)
C50 0.043(2) 0.053(2) 0.062(3) -0.003(2) 0.032(2) -0.0069(18)
C51 0.050(2) 0.053(2) 0.060(3) 0.001(2) 0.036(2) -0.0006(19)
C52 0.047(2) 0.053(2) 0.065(3) -0.003(2) 0.038(2) -0.0054(18)
C53 0.049(2) 0.0409(19) 0.057(2) -0.0004(17) 0.038(2) -0.0047(16)
C54 0.046(2) 0.0431(19) 0.057(2) 0.0024(18) 0.036(2) 0.0003(16)
C55 0.053(3) 0.060(3) 0.108(4) 0.014(3) 0.060(3) 0.004(2)
C56 0.077(3) 0.053(3) 0.158(6) 0.008(3) 0.091(4) -0.001(3)
C57 0.063(3) 0.054(3) 0.122(5) 0.015(3) 0.068(3) 0.004(2)
C58 0.079(4) 0.056(3) 0.155(6) 0.002(3) 0.093(4) 0.001(3)
C59 0.042(2) 0.055(2) 0.051(2) -0.0001(18) 0.0316(18) -0.0042(17)
C60 0.0404(19) 0.053(2) 0.050(2) -0.0025(17) 0.0310(18) -0.0044(17)
C61 0.050(2) 0.053(2) 0.081(3) -0.001(2) 0.050(2) 0.0015(19)
C62 0.066(3) 0.046(2) 0.103(4) -0.011(2) 0.066(3) -0.009(2)
C63 0.056(2) 0.043(2) 0.085(3) -0.002(2) 0.052(3) -0.0006(18)
C64 0.067(3) 0.045(2) 0.109(4) -0.009(2) 0.070(3) -0.004(2)
C65 0.061(3) 0.052(2) 0.138(5) -0.008(3) 0.078(3) -0.008(2)
C66 0.058(3) 0.046(2) 0.097(4) 0.005(2) 0.063(3) 0.0006(19)
C67 0.049(2) 0.080(3) 0.080(3) 0.030(3) 0.044(3) 0.018(2)
C68 0.060(3) 0.066(3) 0.071(3) -0.010(2) 0.047(3) -0.001(2)
C69 0.048(2) 0.084(3) 0.055(3) 0.016(2) 0.035(2) 0.008(2)
C70 0.045(2) 0.064(3) 0.052(2) 0.002(2) 0.030(2) 0.0051(19)
C71 0.0402(19) 0.048(2) 0.053(2) -0.0002(17) 0.0327(18) -0.0007(16)
C72 0.053(2) 0.045(2) 0.063(3) -0.0058(19) 0.041(2) -0.0090(18)
O1W 0.0477(16) 0.0659(19) 0.0496(17) 0.0011(14) 0.0288(14) 0.0082(13)
O2W 0.0487(16) 0.0636(18) 0.0499(17) 0.0030(14) 0.0263(14) 0.0056(14)
O3W 0.0520(16) 0.0648(18) 0.0501(17) 0.0006(14) 0.0344(14) 0.0049(14)
O4W 0.131(4) 0.116(4) 0.074(3) 0.013(3) 0.054(3) -0.013(3)
O5W 0.093(3) 0.096(3) 0.069(3) 0.008(2) 0.045(2) -0.020(2)
O6W 0.219(9) 0.320(14) 0.120(7) -0.023(7) 0.044(6) 0.100(9)
Mn1 0.0371(3) 0.0479(3) 0.0471(3) 0.0020(2) 0.0290(3) -0.0020(2)
O8 0.0371(3) 0.0479(3) 0.0471(3) 0.0020(2) 0.0290(3) -0.0020(2)

loop_
_atom_type_symbol
_atom_type_description
_atom_type_scat_dispersion_real
_atom_type_scat_dispersion_imag
_atom_type_scat_source
C C 0.0033 0.0016 'International Tables Vol C Tables 4.2.6.8 and 6.1.1.4'
Cl Cl 0.1484 0.1585 'International Tables Vol C Tables 4.2.6.8 and 6.1.1.4'
Mn Mn 0.3368 0.7283 'International Tables Vol C Tables 4.2.6.8 and 6.1.1.4'
N N 0.0061 0.0033 'International Tables Vol C Tables 4.2.6.8 and 6.1.1.4'
O O 0.0106 0.0060 'International Tables Vol C Tables 4.2.6.8 and 6.1.1.4'
H H 0.0000 0.0000 'International Tables Vol C Tables 4.2.6.8 and 6.1.1.4'

loop_
_geom_angle_atom_site_label_1
_geom_angle_atom_site_label_2
_geom_angle_atom_site_label_3
_geom_angle
_geom_angle_site_symmetry_1
_geom_angle_site_symmetry_3
O1 Mn2 O4 94.01(12) . 1_655
O1 Mn2 O2 101.77(12) . 3_556
O4 Mn2 O2 164.06(12) 1_655 3_556
O1 Mn2 O1W 174.72(12) . .
O4 Mn2 O1W 84.01(12) 1_655 .
O2 Mn2 O1W 80.46(11) 3_556 .
O1 Mn2 N3 87.12(12) . .
O4 Mn2 N3 98.31(12) 1_655 .
O2 Mn2 N3 84.83(12) 3_556 .
O1W Mn2 N3 88.33(12) . .
O1 Mn2 N2 90.43(12) . 3_656
O4 Mn2 N2 88.53(13) 1_655 3_656
O2 Mn2 N2 89.12(12) 3_556 3_656
O1W Mn2 N2 94.40(12) . 3_656
N3 Mn2 N2 172.87(12) . 3_656
O10 Cl1 O9 109.7(7) . .
O10 Cl1 O11 109.3(4) . .
O9 Cl1 O11 118.7(5) . .
O10 Cl1 O12 105.0(8) . .
O9 Cl1 O12 102.1(5) . .
O11 Cl1 O12 111.1(5) . .
O13 Cl2 O15 112.7(5) . .
O13 Cl2 O16 112.2(5) . .
O15 Cl2 O16 117.3(4) . .
O13 Cl2 O14 105.4(7) . .
O15 Cl2 O14 102.4(5) . .
O16 Cl2 O14 105.2(4) . .
O20 Cl3 O17 114.5(6) . .
O20 Cl3 O19 119.6(7) . .
O17 Cl3 O19 113.7(5) . .
O20 Cl3 O18 95.6(12) . .
O17 Cl3 O18 110.8(13) . .
O19 Cl3 O18 99.4(8) . .
O24 Cl4 O22 105.1(6) . .
O24 Cl4 O23 116.5(5) . .
O22 Cl4 O23 108.6(5) . .
O24 Cl4 O21 105.6(5) . .
O22 Cl4 O21 114.7(7) . .
O23 Cl4 O21 106.6(4) . .
C1 O1 Mn2 147.4(3) . .
C1 O2 Mn2 130.3(3) . 3_556
C36 O4 Mn2 133.0(3) . 1_455
C54 O5 Mn1 132.9(3) . 1_455
C72 O7 Mn1 90.9(3) . 1_655
C10 N1 C9 120.4(4) . .
C10 N1 C8 121.0(4) . .
C9 N1 C8 118.5(4) . .
C18 N2 C17 117.2(4) . .
C18 N2 Mn2 121.4(3) . 3_656
C17 N2 Mn2 120.8(3) . 3_656
C19 N3 C20 117.4(4) . .
C19 N3 Mn2 123.2(3) . .
C20 N3 Mn2 119.4(3) . .
C28 N4 C27 119.7(4) . .
C28 N4 C29 121.9(4) . .
C27 N4 C29 118.4(4) . .
C37 N5 C38 116.6(3) . .
C37 N5 Mn1 120.7(3) . .
C38 N5 Mn1 122.7(2) . .
C45 N6 C46 120.7(4) . .
C45 N6 C47 120.4(4) . .
C46 N6 C47 118.9(4) . .
C55 N7 C56 115.9(4) . .
C55 N7 Mn1 126.1(3) . .
C56 N7 Mn1 118.0(3) . .
C64 N8 C63 119.9(4) . .
C64 N8 C65 122.8(3) . .
C63 N8 C65 117.3(3) . .
O1 C1 O2 125.5(4) . .
O1 C1 C2 118.5(3) . .
O2 C1 C2 116.0(3) . .
C3 C2 C4 119.0(4) . .
C3 C2 C1 120.3(3) . .
C4 C2 C1 120.7(3) . .
C2 C3 C5 120.7(4) . .
C2 C3 H1 119.7 . .
C5 C3 H1 119.7 . .
C6 C4 C2 119.8(4) . .
C6 C4 H2 120.1 . .
C2 C4 H2 120.1 . .
C7 C5 C3 120.2(4) . .
C7 C5 H3 119.9 . .
C3 C5 H3 119.9 . .
C4 C6 C7 121.2(4) . .
C4 C6 H4 119.4 . .
C7 C6 H4 119.4 . .
C5 C7 C6 118.9(4) . .
C5 C7 C8 121.6(4) . .
C6 C7 C8 119.5(4) . .
N1 C8 C7 113.9(3) . .
N1 C8 H6 108.8 . .
C7 C8 H6 108.8 . .
N1 C8 H5 108.8 . .
C7 C8 H5 108.8 . .
H6 C8 H5 107.7 . .
N1 C9 C11 120.2(4) . .
N1 C9 H7 119.9 . .
C11 C9 H7 119.9 . .
N1 C10 C12 121.5(4) . .
N1 C10 H8 119.3 . .
C12 C10 H8 119.3 . .
C9 C11 C13 120.6(4) . .
C9 C11 H9 119.7 . .
C13 C11 H9 119.7 . .
C10 C12 C13 119.5(4) . .
C10 C12 H10 120.2 . .
C13 C12 H10 120.2 . .
C11 C13 C12 117.8(4) . .
C11 C13 C14 120.8(4) . .
C12 C13 C14 121.3(4) . .
C16 C14 C15 117.9(4) . .
C16 C14 C13 121.4(4) . .
C15 C14 C13 120.5(4) . .
C17 C15 C14 118.7(4) . .
C17 C15 H11 120.7 . .
C14 C15 H11 120.7 . .
C14 C16 C18 119.4(4) . .
C14 C16 H12 120.3 . .
C18 C16 H12 120.3 . .
N2 C17 C15 123.6(4) . .
N2 C17 H13 118.2 . .
C15 C17 H13 118.2 . .
N2 C18 C16 123.0(4) . .
N2 C18 H14 118.5 . .
C16 C18 H14 118.5 . .
N3 C19 C21 123.8(4) . .
N3 C19 H16 118.1 . .
C21 C19 H16 118.1 . .
N3 C20 C22 122.3(4) . .
N3 C20 H15 118.9 . .
C22 C20 H15 118.9 . .
C19 C21 C23 118.9(4) . .
C19 C21 H18 120.5 . .
C23 C21 H18 120.5 . .
C23 C22 C20 119.9(4) . .
C23 C22 H17 120.1 . .
C20 C22 H17 120.1 . .
C22 C23 C21 117.7(4) . .
C22 C23 C24 120.9(4) . .
C21 C23 C24 121.3(4) . .
C26 C24 C25 117.4(4) . .
C26 C24 C23 121.7(4) . .
C25 C24 C23 120.9(4) . .
C27 C25 C24 120.5(5) . .
C27 C25 H20 119.8 . .
C24 C25 H20 119.8 . .
C28 C26 C24 120.3(4) . .
C28 C26 H19 119.9 . .
C24 C26 H19 119.9 . .
N4 C27 C25 120.7(5) . .
N4 C27 H22 119.6 . .
C25 C27 H22 119.6 . .
N4 C28 C26 121.4(4) . .
N4 C28 H21 119.3 . .
C26 C28 H21 119.3 . .
N4 C29 C30 111.5(3) . .
N4 C29 H23 109.3 . .
C30 C29 H23 109.3 . .
N4 C29 H24 109.3 . .
C30 C29 H24 109.3 . .
H23 C29 H24 108.0 . .
C31 C30 C32 119.0(4) . .
C31 C30 C29 120.5(4) . .
C32 C30 C29 120.5(4) . .
C30 C31 C33 121.2(5) . .
C30 C31 H26 119.4 . .
C33 C31 H26 119.4 . .
C30 C32 C34 121.1(4) . .
C30 C32 H25 119.4 . .
C34 C32 H25 119.4 . .
C35 C33 C31 120.2(4) . .
C35 C33 H28 119.9 . .
C31 C33 H28 119.9 . .
C35 C34 C32 119.6(4) . .
C35 C34 H27 120.2 . .
C32 C34 H27 120.2 . .
C34 C35 C33 118.9(4) . .
C34 C35 C36 120.4(4) . .
C33 C35 C36 120.7(4) . .
O3 C36 O4 126.3(4) . .
O3 C36 C35 117.4(4) . .
O4 C36 C35 116.3(4) . .
N5 C37 C39 123.1(4) . .
N5 C37 H30 118.5 . .
C39 C37 H30 118.5 . .
N5 C38 C40 123.5(4) . .
N5 C38 H29 118.3 . .
C40 C38 H29 118.3 . .
C41 C39 C37 120.5(4) . .
C41 C39 H32 119.8 . .
C37 C39 H32 119.8 . .
C38 C40 C41 119.5(4) . .
C38 C40 H31 120.2 . .
C41 C40 H31 120.2 . .
C39 C41 C40 116.8(3) . .
C39 C41 C42 122.2(3) . .
C40 C41 C42 121.1(3) . .
C44 C42 C43 116.3(3) . .
C44 C42 C41 122.4(3) . .
C43 C42 C41 121.3(4) . .
C45 C43 C42 120.7(4) . .
C45 C43 H34 119.6 . .
C42 C43 H34 119.6 . .
C46 C44 C42 120.6(4) . .
C46 C44 H33 119.7 . .
C42 C44 H33 119.7 . .
N6 C45 C43 121.3(4) . .
N6 C45 H36 119.4 . .
C43 C45 H36 119.4 . .
N6 C46 C44 120.3(4) . .
N6 C46 H35 119.9 . .
C44 C46 H35 119.9 . .
N6 C47 C48 112.9(3) . .
N6 C47 H37 109.0 . .
C48 C47 H37 109.0 . .
N6 C47 H38 109.0 . .
C48 C47 H38 109.0 . .
H37 C47 H38 107.8 . .
C50 C48 C49 119.2(4) . .
C50 C48 C47 120.7(4) . .
C49 C48 C47 119.9(4) . .
C51 C49 C48 120.2(4) . .
C51 C49 H40 119.9 . .
C48 C49 H40 119.9 . .
C48 C50 C52 120.5(4) . .
C48 C50 H39 119.7 . .
C52 C50 H39 119.7 . .
C53 C51 C49 120.7(4) . .
C53 C51 H42 119.6 . .
C49 C51 H42 119.6 . .
C50 C52 C53 120.0(4) . .
C50 C52 H41 120.0 . .
C53 C52 H41 120.0 . .
C51 C53 C52 119.2(4) . .
C51 C53 C54 120.6(4) . .
C52 C53 C54 120.2(4) . .
O5 C54 O6 124.2(4) . .
O5 C54 C53 118.6(4) . .
O6 C54 C53 117.2(4) . .
N7 C55 C57 123.7(4) . .
N7 C55 H44 118.1 . .
C57 C55 H44 118.1 . .
N7 C56 C58 123.7(5) . .
N7 C56 H43 118.1 . .
C58 C56 H43 118.1 . .
C59 C57 C55 119.9(4) . .
C59 C57 H46 120.0 . .
C55 C57 H46 120.0 . .
C56 C58 C59 120.7(5) . .
C56 C58 H45 119.7 . .
C59 C58 H45 119.7 . .
C57 C59 C58 116.0(4) . .
C57 C59 C60 122.9(4) . .
C58 C59 C60 121.0(4) . .
C62 C60 C61 116.8(4) . .
C62 C60 C59 121.0(4) . .
C61 C60 C59 122.2(4) . .
C63 C61 C60 120.3(4) . .
C63 C61 H48 119.9 . .
C60 C61 H48 119.9 . .
C64 C62 C60 120.9(4) . .
C64 C62 H47 119.6 . .
C60 C62 H47 119.6 . .
N8 C63 C61 121.0(4) . .
N8 C63 H50 119.5 . .
C61 C63 H50 119.5 . .
N8 C64 C62 121.2(4) . .
N8 C64 H49 119.4 . .
C62 C64 H49 119.4 . .
N8 C65 C66 113.5(4) . .
N8 C65 H52 108.9 . .
C66 C65 H52 108.9 . .
N8 C65 H51 108.9 . .
C66 C65 H51 108.9 . .
H52 C65 H51 107.7 . .
C68 C66 C67 119.8(4) . .
C68 C66 C65 120.8(5) . .
C67 C66 C65 119.4(5) . .
C66 C67 C69 120.0(4) . .
C66 C67 H54 120.0 . .
C69 C67 H54 120.0 . .
C66 C68 C70 119.1(4) . .
C66 C68 H53 120.4 . .
C70 C68 H53 120.4 . .
C71 C69 C67 119.9(5) . .
C71 C69 H56 120.1 . .
C67 C69 H56 120.1 . .
C71 C70 C68 121.7(4) . .
C71 C70 H55 119.1 . .
C68 C70 H55 119.1 . .
C70 C71 C69 119.5(4) . .
C70 C71 C72 120.7(4) . .
C69 C71 C72 119.8(4) . .
O7 C72 O8 120.0(4) . .
O7 C72 C71 120.1(4) . .
O8 C72 C71 119.9(4) . .
O3W Mn1 O2W 158.54(12) . .
O3W Mn1 O5 81.93(11) . 1_655
O2W Mn1 O5 76.62(11) . 1_655
O3W Mn1 N5 87.81(12) . .
O2W Mn1 N5 93.00(12) . .
O5 Mn1 N5 93.94(12) 1_655 .
O3W Mn1 N7 95.69(13) . .
O2W Mn1 N7 84.96(13) . .
O5 Mn1 N7 89.83(12) 1_655 .
N5 Mn1 N7 175.19(13) . .
O3W Mn1 O8 75.33(10) . 1_455
O2W Mn1 O8 126.12(11) . 1_455
O5 Mn1 O8 157.25(11) 1_655 1_455
N5 Mn1 O8 85.99(11) . 1_455
N7 Mn1 O8 91.69(11) . 1_455
O3W Mn1 O7 127.92(11) . 1_455
O2W Mn1 O7 73.27(11) . 1_455
O5 Mn1 O7 149.20(12) 1_655 1_455
N5 Mn1 O7 81.41(12) . 1_455
N7 Mn1 O7 93.82(13) . 1_455
O8 Mn1 O7 53.28(10) 1_455 1_455
C72 O8 Mn1 93.8(2) . 1_655

loop_
_geom_bond_atom_site_label_1
_geom_bond_atom_site_label_2
_geom_bond_distance
_geom_bond_site_symmetry_2
Mn2 O1 2.120(3) .
Mn2 O4 2.189(3) 1_655
Mn2 O2 2.192(3) 3_556
Mn2 O1W 2.212(3) .
Mn2 N3 2.279(3) .
Mn2 N2 2.292(3) 3_656
Cl1 O10 1.317(7) .
Cl1 O9 1.373(8) .
Cl1 O11 1.385(5) .
Cl1 O12 1.401(8) .
Cl2 O13 1.353(6) .
Cl2 O15 1.359(5) .
Cl2 O16 1.395(5) .
Cl2 O14 1.470(8) .
Cl3 O20 1.274(10) .
Cl3 O17 1.313(7) .
Cl3 O19 1.349(5) .
Cl3 O18 1.43(2) .
Cl4 O24 1.353(6) .
Cl4 O22 1.359(7) .
Cl4 O23 1.379(5) .
Cl4 O21 1.419(6) .
O1 C1 1.245(5) .
O2 C1 1.251(5) .
O2 Mn2 2.192(3) 3_556
O3 C36 1.254(5) .
O4 C36 1.259(5) .
O4 Mn2 2.189(3) 1_455
O5 C54 1.256(5) .
O5 Mn1 2.274(3) 1_455
O6 C54 1.261(5) .
O7 C72 1.246(5) .
O7 Mn1 2.441(4) 1_655
N1 C10 1.334(6) .
N1 C9 1.350(5) .
N1 C8 1.495(5) .
N2 C18 1.330(5) .
N2 C17 1.334(6) .
N2 Mn2 2.292(3) 3_656
N3 C19 1.328(6) .
N3 C20 1.350(5) .
N4 C28 1.336(6) .
N4 C27 1.347(6) .
N4 C29 1.482(5) .
N5 C37 1.326(5) .
N5 C38 1.336(5) .
N5 Mn1 2.278(3) .
N6 C45 1.326(6) .
N6 C46 1.338(6) .
N6 C47 1.497(5) .
N7 C55 1.315(6) .
N7 C56 1.335(6) .
N7 Mn1 2.284(3) .
N8 C64 1.329(5) .
N8 C63 1.338(5) .
N8 C65 1.495(5) .
C1 C2 1.507(5) .
C2 C3 1.376(6) .
C2 C4 1.388(5) .
C3 C5 1.390(6) .
C3 H1 0.9500 .
C4 C6 1.377(6) .
C4 H2 0.9500 .
C5 C7 1.372(6) .
C5 H3 0.9500 .
C6 C7 1.382(6) .
C6 H4 0.9500 .
C7 C8 1.508(6) .
C8 H6 0.9900 .
C8 H5 0.9900 .
C9 C11 1.362(6) .
C9 H7 0.9500 .
C10 C12 1.362(6) .
C10 H8 0.9500 .
C11 C13 1.385(6) .
C11 H9 0.9500 .
C12 C13 1.393(6) .
C12 H10 0.9500 .
C13 C14 1.473(5) .
C14 C16 1.373(6) .
C14 C15 1.392(6) .
C15 C17 1.381(6) .
C15 H11 0.9500 .
C16 C18 1.391(6) .
C16 H12 0.9500 .
C17 H13 0.9500 .
C18 H14 0.9500 .
C19 C21 1.384(6) .
C19 H16 0.9500 .
C20 C22 1.384(6) .
C20 H15 0.9500 .
C21 C23 1.389(6) .
C21 H18 0.9500 .
C22 C23 1.383(6) .
C22 H17 0.9500 .
C23 C24 1.487(5) .
C24 C26 1.377(6) .
C24 C25 1.389(6) .
C25 C27 1.367(6) .
C25 H20 0.9500 .
C26 C28 1.370(6) .
C26 H19 0.9500 .
C27 H22 0.9500 .
C28 H21 0.9500 .
C29 C30 1.519(6) .
C29 H23 0.9900 .
C29 H24 0.9900 .
C30 C31 1.363(7) .
C30 C32 1.371(7) .
C31 C33 1.390(6) .
C31 H26 0.9500 .
C32 C34 1.400(6) .
C32 H25 0.9500 .
C33 C35 1.388(6) .
C33 H28 0.9500 .
C34 C35 1.384(6) .
C34 H27 0.9500 .
C35 C36 1.519(6) .
C37 C39 1.378(6) .
C37 H30 0.9500 .
C38 C40 1.371(5) .
C38 H29 0.9500 .
C39 C41 1.362(6) .
C39 H32 0.9500 .
C40 C41 1.386(5) .
C40 H31 0.9500 .
C41 C42 1.481(5) .
C42 C44 1.390(6) .
C42 C43 1.399(5) .
C43 C45 1.354(6) .
C43 H34 0.9500 .
C44 C46 1.377(5) .
C44 H33 0.9500 .
C45 H36 0.9500 .
C46 H35 0.9500 .
C47 C48 1.517(6) .
C47 H37 0.9900 .
C47 H38 0.9900 .
C48 C50 1.385(6) .
C48 C49 1.398(7) .
C49 C51 1.393(6) .
C49 H40 0.9500 .
C50 C52 1.394(6) .
C50 H39 0.9500 .
C51 C53 1.379(6) .
C51 H42 0.9500 .
C52 C53 1.405(6) .
C52 H41 0.9500 .
C53 C54 1.506(5) .
C55 C57 1.389(6) .
C55 H44 0.9500 .
C56 C58 1.358(7) .
C56 H43 0.9500 .
C57 C59 1.366(6) .
C57 H46 0.9500 .
C58 C59 1.379(7) .
C58 H45 0.9500 .
C59 C60 1.479(5) .
C60 C62 1.373(6) .
C60 C61 1.396(6) .
C61 C63 1.368(6) .
C61 H48 0.9500 .
C62 C64 1.368(6) .
C62 H47 0.9500 .
C63 H50 0.9500 .
C64 H49 0.9500 .
C65 C66 1.507(6) .
C65 H52 0.9900 .
C65 H51 0.9900 .
C66 C68 1.385(7) .
C66 C67 1.390(7) .
C67 C69 1.402(7) .
C67 H54 0.9500 .
C68 C70 1.395(6) .
C68 H53 0.9500 .
C69 C71 1.385(6) .
C69 H56 0.9500 .
C70 C71 1.365(6) .
C70 H55 0.9500 .
C71 C72 1.493(6) .
C72 O8 1.249(5) .
O2W Mn1 2.273(3) .
O3W Mn1 2.192(3) .
Mn1 O5 2.274(3) 1_655
Mn1 O8 2.377(3) 1_455
Mn1 O7 2.441(4) 1_455
O8 Mn1 2.377(3) 1_655
